data_4036700
loop_
_publ_author_name
'Sun, Jun'
'Qiu, Jiang-Kai'
'Jiang, Bo'
'Hao, Wen-Juan'
'Guo, Cheng'
'Tu, Shu-Jiang'

_publ_section_title
;
 I2-Catalyzed Multicomponent Reactions for Accessing Densely
 Functionalized Pyrazolo[1,5-a]pyrimidines and Their Disulphenylated
 Derivatives.
;
_journal_issue 8
_journal_name_full 'The Journal of organic chemistry'
_journal_page_first 3321
_journal_page_last 3328
_journal_paper_doi 10.1021/acs.joc.6b00332
_journal_volume 81
_journal_year 2016
_chemical_formula_sum 'C21 H18 N4 O5 S'
_chemical_formula_weight 438.45
_space_group_IT_number 14
_space_group_name_Hall '-P 2yn'
_space_group_name_H-M_alt 'P 1 21/n 1'
_symmetry_cell_setting monoclinic
_symmetry_space_group_name_H-M 'P 1 21/n 1'
_atom_sites_solution_hydrogens geom
_atom_sites_solution_primary direct
_atom_sites_solution_secondary difmap
_audit_creation_method SHELXL-97
_cell_angle_alpha 90.00
_cell_angle_beta 116.430(2)
_cell_angle_gamma 90.00
_cell_formula_units_Z 4
_cell_length_a 10.6993(9)
_cell_length_b 18.1201(16)
_cell_length_c 11.5317(11)
_cell_measurement_reflns_used 1507
_cell_measurement_temperature 298(2)
_cell_measurement_theta_max 19.514
_cell_measurement_theta_min 2.397
_cell_volume 2002.0(3)
_computing_cell_refinement 'Bruker SMART'
_computing_data_collection 'Bruker SMART'
_computing_data_reduction 'Bruker SAINT'
_computing_molecular_graphics 'Bruker SHELXTL'
_computing_publication_material 'Bruker SHELXTL'
_computing_structure_refinement 'SHELXL-97 (Sheldrick, 1997)'
_computing_structure_solution 'SHELXS-97 (Sheldrick, 1990)'
_diffrn_ambient_temperature 298(2)
_diffrn_measured_fraction_theta_full 0.997
_diffrn_measured_fraction_theta_max 0.997
_diffrn_measurement_device_type 'CCD area detector'
_diffrn_measurement_method 'phi and omega scans'
_diffrn_radiation_monochromator graphite
_diffrn_radiation_source 'fine-focus sealed tube'
_diffrn_radiation_type MoK\a
_diffrn_radiation_wavelength 0.71073
_diffrn_reflns_av_R_equivalents 0.0514
_diffrn_reflns_av_sigmaI/netI 0.0674
_diffrn_reflns_limit_h_max 12
_diffrn_reflns_limit_h_min -12
_diffrn_reflns_limit_k_max 21
_diffrn_reflns_limit_k_min -21
_diffrn_reflns_limit_l_max 13
_diffrn_reflns_limit_l_min -6
_diffrn_reflns_number 10076
_diffrn_reflns_theta_full 25.02
_diffrn_reflns_theta_max 25.02
_diffrn_reflns_theta_min 2.40
_exptl_absorpt_coefficient_mu 0.205
_exptl_absorpt_correction_T_max 0.9738
_exptl_absorpt_correction_T_min 0.9134
_exptl_absorpt_correction_type multi-scan
_exptl_absorpt_process_details sadabs
_exptl_crystal_colour yellow
_exptl_crystal_density_diffrn 1.455
_exptl_crystal_density_method 'not measured'
_exptl_crystal_description block
_exptl_crystal_F_000 912
_exptl_crystal_size_max 0.45
_exptl_crystal_size_mid 0.16
_exptl_crystal_size_min 0.13
_refine_diff_density_max 0.214
_refine_diff_density_min -0.200
_refine_diff_density_rms 0.041
_refine_ls_extinction_method none
_refine_ls_goodness_of_fit_ref 1.072
_refine_ls_hydrogen_treatment mixed
_refine_ls_matrix_type full
_refine_ls_number_parameters 282
_refine_ls_number_reflns 3525
_refine_ls_number_restraints 0
_refine_ls_restrained_S_all 1.072
_refine_ls_R_factor_all 0.1092
_refine_ls_R_factor_gt 0.0510
_refine_ls_shift/su_max 0.001
_refine_ls_shift/su_mean 0.000
_refine_ls_structure_factor_coef Fsqd
_refine_ls_weighting_details 'calc w=1/[\s^2^(Fo^2^)+(0.0263P)^2^+0.0000P] where P=(Fo^2^+2Fc^2^)/3'
_refine_ls_weighting_scheme calc
_refine_ls_wR_factor_gt 0.0941
_refine_ls_wR_factor_ref 0.1057
_reflns_number_gt 1778
_reflns_number_total 3525
_reflns_threshold_expression >2sigma(I)
_cod_data_source_file jo6b00332_si_002.cif
_cod_data_source_block 150823b
_cod_depositor_comments
;
The following automatic conversions were performed:

data item '_symmetry_cell_setting' value 'Monoclinic' was changed to
'monoclinic' in accordance with the
/home/saulius/struct/COD-crude-data/automatic-downloads/DataCite-retrospective/ACS/depositions/lib/dictionaries/cif_core.dic
dictionary named 'cif_core.dic' version 2.4.2 last updated on
2011-04-26.

Automatic conversion script
Id: cif_fix_values 6909 2019-04-08 15:41:33Z antanas 
;
_cod_original_sg_symbol_H-M P2(1)/n
_cod_database_code 4036700

loop_
_symmetry_equiv_pos_as_xyz
'x, y, z'
'-x+1/2, y+1/2, -z+1/2'
'-x, -y, -z'
'x-1/2, -y-1/2, z-1/2'

loop_
_atom_site_label
_atom_site_type_symbol
_atom_site_fract_x
_atom_site_fract_y
_atom_site_fract_z
_atom_site_U_iso_or_equiv
_atom_site_adp_type
_atom_site_occupancy
_atom_site_symmetry_multiplicity
_atom_site_calc_flag
_atom_site_refinement_flags
_atom_site_disorder_assembly
_atom_site_disorder_group
N1 N 0.3857(2) 0.22185(12) 0.2102(3) 0.0585(7) Uani 1 1 d . . .
H1 H 0.4168 0.1799 0.2466 0.070 Uiso 1 1 calc R . .
N2 N 0.2856(2) 0.29614(12) 0.0255(3) 0.0567(7) Uani 1 1 d . . .
N3 N 0.2372(3) 0.29539(13) -0.1060(3) 0.0624(7) Uani 1 1 d . . .
N4 N 0.2259(3) 0.41720(12) 0.0294(2) 0.0727(8) Uani 1 1 d . . .
H4A H 0.1926 0.4178 -0.0536 0.087 Uiso 1 1 calc R . .
H4B H 0.2224 0.4563 0.0702 0.087 Uiso 1 1 calc R . .
O1 O 0.1569(3) 0.24601(15) -0.3622(4) 0.0949(15) Uani 0.600(19) 1 d P A 1
O1' O 0.2558(3) 0.13763(17) -0.2934(4) 0.0975(17) Uani 0.400(19) 1 d P A 2
O2 O 0.4707(2) 0.32770(11) 0.4971(2) 0.0846(7) Uani 1 1 d . . .
O3 O 0.0194(2) 0.58072(9) 0.2270(2) 0.0682(6) Uani 1 1 d . . .
O4 O 0.2103(2) 0.53281(10) 0.1937(2) 0.0767(6) Uani 1 1 d . . .
O5 O 0.0180(2) 0.45337(10) 0.1676(2) 0.0904(8) Uani 1 1 d . . .
S1 S 0.10253(9) 0.51554(4) 0.23306(9) 0.0653(3) Uani 1 1 d . . .
C1 C 0.3876(3) 0.27999(16) 0.2834(3) 0.0558(8) Uani 1 1 d . . .
C2 C 0.3388(3) 0.34725(16) 0.2281(3) 0.0609(9) Uani 1 1 d . . .
H2 H 0.3432 0.3873 0.2802 0.073 Uiso 1 1 calc R . .
C3 C 0.2824(3) 0.35643(16) 0.0941(3) 0.0572(8) Uani 1 1 d . . .
C4 C 0.3355(3) 0.22816(15) 0.0799(3) 0.0530(8) Uani 1 1 d . . .
C5 C 0.3212(3) 0.18268(16) -0.0180(3) 0.0611(9) Uani 1 1 d . . .
H5 H 0.3465 0.1332 -0.0122 0.073 Uiso 1 1 calc R . .
C6 C 0.2601(3) 0.22590(17) -0.1300(4) 0.0600(8) Uani 1 1 d . A .
C7 C 0.2244(3) 0.2031(2) -0.2604(4) 0.0655(9) Uani 1 1 d . . .
C8 C 0.2558(3) 0.13763(17) -0.2934(4) 0.0975(17) Uani 0.600(19) 1 d P A 1
H8 H 0.3033 0.0986 -0.2392 0.117 Uiso 0.600(19) 1 calc PR A 1
C8' C 0.1569(3) 0.24601(15) -0.3622(4) 0.0949(15) Uani 0.400(19) 1 d P A 2
H8' H 0.1255 0.2939 -0.3622 0.114 Uiso 0.400(19) 1 calc PR A 2
C9 C 0.2001(5) 0.1412(3) -0.4301(6) 0.1117(16) Uani 1 1 d . . .
H9 H 0.2046 0.1038 -0.4833 0.134 Uiso 1 1 calc R A 1
C10 C 0.1425(5) 0.2047(3) -0.4689(5) 0.1160(15) Uani 1 1 d . A .
H10 H 0.0982 0.2203 -0.5546 0.139 Uiso 1 1 calc R B 1
C11 C 0.4391(3) 0.26701(17) 0.4211(3) 0.0592(9) Uani 1 1 d . . .
C12 C 0.4626(3) 0.20671(17) 0.4926(4) 0.0661(9) Uani 1 1 d . . .
H12 H 0.4496 0.1582 0.4631 0.079 Uiso 1 1 calc R . .
C13 C 0.5108(3) 0.2300(2) 0.6218(4) 0.0770(10) Uani 1 1 d . . .
H13 H 0.5355 0.1998 0.6938 0.092 Uiso 1 1 calc R . .
C14 C 0.5145(4) 0.3022(2) 0.6217(4) 0.0868(11) Uani 1 1 d . . .
H14 H 0.5426 0.3319 0.6948 0.104 Uiso 1 1 calc R . .
C15 C 0.1894(3) 0.49265(14) 0.3987(3) 0.0557(8) Uani 1 1 d . . .
C16 C 0.1251(4) 0.4532(2) 0.4567(4) 0.0992(13) Uani 1 1 d . . .
H16 H 0.0360 0.4346 0.4073 0.119 Uiso 1 1 calc R . .
C17 C 0.1911(5) 0.4404(2) 0.5893(5) 0.1066(14) Uani 1 1 d . . .
H17 H 0.1445 0.4140 0.6274 0.128 Uiso 1 1 calc R . .
C18 C 0.3200(5) 0.4652(2) 0.6634(4) 0.0816(11) Uani 1 1 d . . .
C19 C 0.3843(4) 0.50315(19) 0.6055(4) 0.0870(11) Uani 1 1 d . . .
H19 H 0.4746 0.5202 0.6552 0.104 Uiso 1 1 calc R . .
C20 C 0.3198(4) 0.51779(17) 0.4729(4) 0.0770(10) Uani 1 1 d . . .
H20 H 0.3665 0.5448 0.4357 0.092 Uiso 1 1 calc R . .
C21 C 0.3926(4) 0.4513(2) 0.8090(4) 0.1230(15) Uani 1 1 d . . .
H21A H 0.3410 0.4747 0.8487 0.185 Uiso 1 1 calc R . .
H21B H 0.4854 0.4713 0.8447 0.185 Uiso 1 1 calc R . .
H21C H 0.3973 0.3991 0.8252 0.185 Uiso 1 1 calc R . .

loop_
_atom_site_aniso_label
_atom_site_aniso_U_11
_atom_site_aniso_U_22
_atom_site_aniso_U_33
_atom_site_aniso_U_23
_atom_site_aniso_U_13
_atom_site_aniso_U_12
N1 0.0707(19) 0.0457(14) 0.0518(19) 0.0040(14) 0.0206(16) 0.0040(12)
N2 0.0638(18) 0.0518(15) 0.0509(19) -0.0014(15) 0.0221(15) 0.0037(13)
N3 0.0685(19) 0.0634(16) 0.053(2) -0.0041(15) 0.0247(16) 0.0042(13)
N4 0.102(2) 0.0534(15) 0.0558(19) 0.0012(14) 0.0295(17) 0.0138(14)
O1 0.098(3) 0.103(3) 0.072(3) -0.005(2) 0.027(2) 0.0241(18)
O1' 0.112(3) 0.082(3) 0.084(3) -0.015(2) 0.031(2) 0.0041(19)
O2 0.109(2) 0.0673(14) 0.0596(17) -0.0004(14) 0.0218(15) 0.0042(13)
O3 0.0790(15) 0.0501(11) 0.0617(15) 0.0025(11) 0.0189(13) 0.0125(10)
O4 0.0923(16) 0.0769(14) 0.0705(16) 0.0026(12) 0.0450(15) 0.0015(12)
O5 0.1070(19) 0.0568(12) 0.0814(18) -0.0173(12) 0.0186(15) -0.0169(12)
S1 0.0783(6) 0.0475(4) 0.0608(6) -0.0016(5) 0.0225(5) 0.0018(5)
C1 0.053(2) 0.0568(19) 0.054(2) -0.0013(19) 0.0200(18) -0.0009(16)
C2 0.072(2) 0.0521(18) 0.053(2) -0.0061(18) 0.0220(19) -0.0001(16)
C3 0.063(2) 0.0475(18) 0.057(2) -0.0015(19) 0.023(2) 0.0056(16)
C4 0.051(2) 0.0474(18) 0.057(2) 0.0033(19) 0.0197(19) 0.0032(15)
C5 0.064(2) 0.0501(17) 0.063(2) -0.0036(19) 0.024(2) 0.0024(16)
C6 0.056(2) 0.059(2) 0.063(3) -0.006(2) 0.025(2) 0.0005(16)
C7 0.060(2) 0.067(2) 0.063(3) -0.001(2) 0.022(2) 0.0089(18)
C8 0.112(3) 0.082(3) 0.084(3) -0.015(2) 0.031(2) 0.0041(19)
C8' 0.098(3) 0.103(3) 0.072(3) -0.005(2) 0.027(2) 0.0241(18)
C9 0.109(4) 0.122(4) 0.101(5) -0.054(4) 0.043(3) -0.018(3)
C10 0.100(4) 0.171(5) 0.060(3) -0.005(4) 0.020(3) -0.004(3)
C11 0.064(2) 0.0531(19) 0.056(2) -0.007(2) 0.024(2) -0.0020(17)
C12 0.081(3) 0.0515(19) 0.066(3) -0.0001(19) 0.033(2) 0.0074(17)
C13 0.090(3) 0.076(2) 0.065(3) 0.020(2) 0.034(2) 0.015(2)
C14 0.106(3) 0.096(3) 0.048(3) -0.003(2) 0.025(2) 0.015(2)
C15 0.062(2) 0.0476(17) 0.057(2) 0.0050(17) 0.026(2) 0.0008(16)
C16 0.072(3) 0.116(3) 0.096(4) 0.034(3) 0.025(3) -0.015(2)
C17 0.100(4) 0.128(3) 0.094(4) 0.047(3) 0.046(3) -0.002(3)
C18 0.088(3) 0.084(2) 0.070(3) 0.023(2) 0.032(3) 0.018(2)
C19 0.075(3) 0.099(3) 0.070(3) 0.006(2) 0.017(2) -0.012(2)
C20 0.081(3) 0.080(2) 0.067(3) 0.013(2) 0.030(2) -0.016(2)
C21 0.146(4) 0.138(3) 0.077(3) 0.036(3) 0.043(3) 0.039(3)

loop_
_atom_type_symbol
_atom_type_description
_atom_type_scat_dispersion_real
_atom_type_scat_dispersion_imag
_atom_type_scat_source
C C 0.0033 0.0016 'International Tables Vol C Tables 4.2.6.8 and 6.1.1.4'
H H 0.0000 0.0000 'International Tables Vol C Tables 4.2.6.8 and 6.1.1.4'
N N 0.0061 0.0033 'International Tables Vol C Tables 4.2.6.8 and 6.1.1.4'
O O 0.0106 0.0060 'International Tables Vol C Tables 4.2.6.8 and 6.1.1.4'
S S 0.1246 0.1234 'International Tables Vol C Tables 4.2.6.8 and 6.1.1.4'

loop_
_geom_angle_atom_site_label_1
_geom_angle_atom_site_label_2
_geom_angle_atom_site_label_3
_geom_angle
C1 N1 C4 121.1(3)
C1 N1 H1 119.4
C4 N1 H1 119.4
C3 N2 N3 124.0(2)
C3 N2 C4 124.0(3)
N3 N2 C4 112.0(2)
C6 N3 N2 103.0(3)
C3 N4 H4A 120.0
C3 N4 H4B 120.0
H4A N4 H4B 120.0
C7 O1 C10 105.7(3)
C7 O1' C9 104.0(3)
C11 O2 C14 105.9(2)
O5 S1 O4 114.13(14)
O5 S1 O3 112.49(13)
O4 S1 O3 111.26(12)
O5 S1 C15 106.93(14)
O4 S1 C15 106.33(15)
O3 S1 C15 104.98(13)
N1 C1 C2 120.6(3)
N1 C1 C11 116.9(3)
C2 C1 C11 122.4(3)
C1 C2 C3 120.7(3)
C1 C2 H2 119.7
C3 C2 H2 119.7
N4 C3 N2 117.9(3)
N4 C3 C2 126.2(3)
N2 C3 C2 116.0(3)
C5 C4 N1 135.7(3)
C5 C4 N2 106.8(3)
N1 C4 N2 117.5(3)
C4 C5 C6 105.2(3)
C4 C5 H5 127.4
C6 C5 H5 127.4
N3 C6 C5 113.0(3)
N3 C6 C7 120.0(3)
C5 C6 C7 127.0(3)
O1 C7 O1' 112.2(3)
O1 C7 C6 123.0(3)
O1' C7 C6 124.8(4)
C10 C9 O1' 109.1(4)
C10 C9 H9 125.5
O1' C9 H9 125.5
C9 C10 O1 109.1(4)
C9 C10 H10 125.5
O1 C10 H10 125.5
C12 C11 O2 110.1(3)
C12 C11 C1 133.7(3)
O2 C11 C1 116.2(3)
C11 C12 C13 106.9(3)
C11 C12 H12 126.6
C13 C12 H12 126.6
C14 C13 C12 107.2(3)
C14 C13 H13 126.4
C12 C13 H13 126.4
C13 C14 O2 109.8(3)
C13 C14 H14 125.1
O2 C14 H14 125.1
C20 C15 C16 118.2(3)
C20 C15 S1 120.3(3)
C16 C15 S1 121.4(3)
C15 C16 C17 120.7(4)
C15 C16 H16 119.7
C17 C16 H16 119.7
C18 C17 C16 121.5(4)
C18 C17 H17 119.3
C16 C17 H17 119.3
C17 C18 C19 117.7(4)
C17 C18 C21 121.6(4)
C19 C18 C21 120.7(4)
C18 C19 C20 122.0(4)
C18 C19 H19 119.0
C20 C19 H19 119.0
C15 C20 C19 119.9(3)
C15 C20 H20 120.1
C19 C20 H20 120.1
C18 C21 H21A 109.5
C18 C21 H21B 109.5
H21A C21 H21B 109.5
C18 C21 H21C 109.5
H21A C21 H21C 109.5
H21B C21 H21C 109.5

loop_
_geom_bond_atom_site_label_1
_geom_bond_atom_site_label_2
_geom_bond_distance
N1 C1 1.344(3)
N1 C4 1.357(4)
N1 H1 0.8600
N2 C3 1.358(3)
N2 N3 1.368(3)
N2 C4 1.377(3)
N3 C6 1.335(3)
N4 C3 1.316(3)
N4 H4A 0.8600
N4 H4B 0.8600
O1 C7 1.323(4)
O1 C10 1.390(5)
O1' C7 1.333(4)
O1' C9 1.417(5)
O2 C11 1.352(3)
O2 C14 1.378(4)
O3 S1 1.4611(18)
O4 S1 1.449(2)
O5 S1 1.4317(19)
S1 C15 1.762(3)
C1 C2 1.367(4)
C1 C11 1.449(4)
C2 C3 1.396(4)
C2 H2 0.9300
C4 C5 1.351(4)
C5 C6 1.399(4)
C5 H5 0.9300
C6 C7 1.438(4)
C9 C10 1.287(5)
C9 H9 0.9300
C10 H10 0.9300
C11 C12 1.324(4)
C12 C13 1.407(4)
C12 H12 0.9300
C13 C14 1.309(4)
C13 H13 0.9300
C14 H14 0.9300
C15 C20 1.351(4)
C15 C16 1.357(4)
C16 C17 1.389(5)
C16 H16 0.9300
C17 C18 1.336(5)
C17 H17 0.9300
C18 C19 1.343(4)
C18 C21 1.524(5)
C19 C20 1.394(4)
C19 H19 0.9300
C20 H20 0.9300
C21 H21A 0.9600
C21 H21B 0.9600
C21 H21C 0.9600

loop_
_geom_torsion_atom_site_label_1
_geom_torsion_atom_site_label_2
_geom_torsion_atom_site_label_3
_geom_torsion_atom_site_label_4
_geom_torsion
C3 N2 N3 C6 -179.5(2)
C4 N2 N3 C6 -0.6(3)
C4 N1 C1 C2 0.0(4)
C4 N1 C1 C11 178.1(3)
N1 C1 C2 C3 1.8(4)
C11 C1 C2 C3 -176.2(3)
N3 N2 C3 N4 1.8(4)
C4 N2 C3 N4 -176.9(3)
N3 N2 C3 C2 -178.9(3)
C4 N2 C3 C2 2.4(4)
C1 C2 C3 N4 176.3(3)
C1 C2 C3 N2 -2.9(4)
C1 N1 C4 C5 178.7(3)
C1 N1 C4 N2 -0.5(4)
C3 N2 C4 C5 179.8(3)
N3 N2 C4 C5 0.9(3)
C3 N2 C4 N1 -0.7(4)
N3 N2 C4 N1 -179.6(2)
N1 C4 C5 C6 179.9(3)
N2 C4 C5 C6 -0.8(3)
N2 N3 C6 C5 0.1(3)
N2 N3 C6 C7 -179.0(3)
C4 C5 C6 N3 0.4(4)
C4 C5 C6 C7 179.5(3)
C10 O1 C7 O1' 0.6(4)
C10 O1 C7 C6 -180.0(3)
C9 O1' C7 O1 -0.5(4)
C9 O1' C7 C6 -179.8(3)
N3 C6 C7 O1 -6.5(5)
C5 C6 C7 O1 174.5(3)
N3 C6 C7 O1' 172.8(3)
C5 C6 C7 O1' -6.2(5)
C7 O1' C9 C10 0.1(5)
O1' C9 C10 O1 0.3(5)
C7 O1 C10 C9 -0.5(5)
C14 O2 C11 C12 -0.6(4)
C14 O2 C11 C1 179.0(3)
N1 C1 C11 C12 -15.2(5)
C2 C1 C11 C12 162.9(3)
N1 C1 C11 O2 165.3(2)
C2 C1 C11 O2 -16.6(4)
O2 C11 C12 C13 0.5(4)
C1 C11 C12 C13 -178.9(3)
C11 C12 C13 C14 -0.2(4)
C12 C13 C14 O2 -0.1(4)
C11 O2 C14 C13 0.4(4)
O5 S1 C15 C20 146.0(2)
O4 S1 C15 C20 23.7(3)
O3 S1 C15 C20 -94.3(3)
O5 S1 C15 C16 -37.8(3)
O4 S1 C15 C16 -160.1(2)
O3 S1 C15 C16 81.9(3)
C20 C15 C16 C17 1.2(5)
S1 C15 C16 C17 -175.1(3)
C15 C16 C17 C18 -1.1(6)
C16 C17 C18 C19 0.0(6)
C16 C17 C18 C21 179.9(3)
C17 C18 C19 C20 0.9(5)
C21 C18 C19 C20 -178.9(3)
C16 C15 C20 C19 -0.2(5)
S1 C15 C20 C19 176.1(2)
C18 C19 C20 C15 -0.9(5)
